data_4326014
loop_
_publ_author_name
'Jaime A. Flores'
'Jos\'e G. Andino'
'Nikolay P. Tsvetkov'
'Maren Pink'
'Robert J. Wolfe'
'Ashley R. Head'
'Dennis L. Lichtenberger'
'Joseph Massa'
'Kenneth G. Caulton'

_publ_section_title
;
 Assessment of the Electronic Structure of 2,2'-Pyridylpyrrolides as
 Ligands
;
_journal_name_full 'Inorganic Chemistry'
_journal_page_first 8121
_journal_page_last 8131
_journal_paper_doi 10.1021/ic2005503
_journal_volume 50
_journal_year 2011
_chemical_formula_moiety 'C11 H6 F6 N2'
_chemical_formula_sum 'C11 H6 F6 N2'
_chemical_formula_weight 280.18
_chemical_name_systematic
; 
 ? 
;
_space_group_IT_number 14
_symmetry_cell_setting monoclinic
_symmetry_space_group_name_Hall '-P 2ybc'
_symmetry_space_group_name_H-M 'P 1 21/c 1'
_atom_sites_solution_hydrogens geom
_atom_sites_solution_primary direct
_atom_sites_solution_secondary difmap
_audit_creation_method SHELXL-97
_cell_angle_alpha 90.00
_cell_angle_beta 108.794(2)
_cell_angle_gamma 90.00
_cell_formula_units_Z 8
_cell_length_a 9.8227(9)
_cell_length_b 16.6050(15)
_cell_length_c 15.1422(14)
_cell_measurement_reflns_used 3740
_cell_measurement_temperature 200(2)
_cell_measurement_theta_max 22.71
_cell_measurement_theta_min 2.51
_cell_volume 2338.1(4)
_computing_cell_refinement 'APEX II v2009.5.0 (Bruker, 2009)'
_computing_data_collection 'APEX II v2009.5.0 (Bruker, 2009)'
_computing_data_reduction 'APEX II v2009.5.0 (Bruker, 2009)'
_computing_molecular_graphics 'SHELXTL (Bruker, 2008)'
_computing_publication_material 'SHELXTL (Bruker, 2008)'
_computing_structure_refinement 'SHELXL-97 (Sheldrick, 2008)'
_computing_structure_solution 'SIR-2004 (Burla et al., 2005)'
_diffrn_ambient_temperature 200(2)
_diffrn_detector 'CCD area detector'
_diffrn_detector_area_resol_mean 83.33
_diffrn_detector_type 'Bruker APEXII'
_diffrn_measured_fraction_theta_full 0.998
_diffrn_measured_fraction_theta_max 0.998
_diffrn_measurement_details '0.30 degree frames measured for 1 seconds each'
_diffrn_measurement_device 'APEX Kappa Duo'
_diffrn_measurement_device_type Kappa
_diffrn_measurement_method 'omega and phi scans'
_diffrn_radiation_monochromator graphite
_diffrn_radiation_source 'fine-focus sealed tube'
_diffrn_radiation_type MoK\a
_diffrn_radiation_wavelength 0.71073
_diffrn_reflns_av_R_equivalents 0.0384
_diffrn_reflns_av_sigmaI/netI 0.0348
_diffrn_reflns_limit_h_max 10
_diffrn_reflns_limit_h_min -11
_diffrn_reflns_limit_k_max 19
_diffrn_reflns_limit_k_min -16
_diffrn_reflns_limit_l_max 18
_diffrn_reflns_limit_l_min -17
_diffrn_reflns_number 17242
_diffrn_reflns_theta_full 25.06
_diffrn_reflns_theta_max 25.06
_diffrn_reflns_theta_min 1.88
_exptl_absorpt_coefficient_mu 0.164
_exptl_absorpt_correction_T_max 0.9680
_exptl_absorpt_correction_T_min 0.9525
_exptl_absorpt_correction_type multi-scan
_exptl_absorpt_process_details 'SADABS, R. Blessing; 1995'
_exptl_crystal_colour colourless
_exptl_crystal_density_diffrn 1.592
_exptl_crystal_description Block
_exptl_crystal_F_000 1120
_exptl_crystal_size_max 0.30
_exptl_crystal_size_mid 0.25
_exptl_crystal_size_min 0.20
_refine_diff_density_max 0.279
_refine_diff_density_min -0.306
_refine_diff_density_rms 0.045
_refine_ls_extinction_method none
_refine_ls_goodness_of_fit_ref 1.019
_refine_ls_hydrogen_treatment mixed
_refine_ls_matrix_type full
_refine_ls_number_parameters 351
_refine_ls_number_reflns 4137
_refine_ls_number_restraints 0
_refine_ls_restrained_S_all 1.019
_refine_ls_R_factor_all 0.0738
_refine_ls_R_factor_gt 0.0448
_refine_ls_shift/su_max 0.000
_refine_ls_shift/su_mean 0.000
_refine_ls_structure_factor_coef Fsqd
_refine_ls_weighting_details 'calc w=1/[\s^2^(Fo^2^)+(0.0529P)^2^+0.7065P] where P=(Fo^2^+2Fc^2^)/3'
_refine_ls_weighting_scheme calc
_refine_ls_wR_factor_gt 0.1045
_refine_ls_wR_factor_ref 0.1205
_reflns_number_gt 2738
_reflns_number_total 4137
_reflns_threshold_expression >2sigma(I)
_cod_data_source_file ic2005503_si_002.cif
_cod_data_source_block 09039
_cod_depositor_comments
;
The following automatic conversions were performed:

'_exptl_absorpt_correction_type' value 'multi-scans' was replaced
with the value 'multi-scan' as specified in the replacement file
'src/cod-tools/trunk/data/replacement-values/replacement_values.lst'.

Automatic conversion script
Id: cif_fix_values 5376 2017-05-30 11:51:03Z andrius 
;
_cod_original_sg_symbol_H-M 'P 1 21/c 1 '
_cod_database_code 4326014

loop_
_symmetry_equiv_pos_as_xyz
'x, y, z'
'-x, y+1/2, -z+1/2'
'-x, -y, -z'
'x, -y-1/2, z-1/2'

loop_
_atom_site_label
_atom_site_type_symbol
_atom_site_fract_x
_atom_site_fract_y
_atom_site_fract_z
_atom_site_U_iso_or_equiv
_atom_site_adp_type
_atom_site_occupancy
_atom_site_symmetry_multiplicity
_atom_site_calc_flag
_atom_site_refinement_flags
F1A F 0.16440(19) -0.08105(12) 0.63626(11) 0.0864(6) Uani 1 1 d .
F2A F 0.39150(18) -0.07779(11) 0.66388(10) 0.0808(5) Uani 1 1 d .
F3A F 0.26341(18) -0.16516(10) 0.56891(11) 0.0762(5) Uani 1 1 d .
F4A F 0.4501(2) 0.18063(11) 0.46811(12) 0.0983(6) Uani 1 1 d .
F5A F 0.2281(2) 0.21108(9) 0.40418(12) 0.0831(5) Uani 1 1 d .
F6A F 0.34086(17) 0.15025(10) 0.32526(10) 0.0710(5) Uani 1 1 d .
N1A N 0.0046(2) -0.09595(13) 0.29105(13) 0.0501(5) Uani 1 1 d .
N2A N 0.1719(2) 0.03345(11) 0.38385(13) 0.0415(5) Uani 1 1 d .
H2NA H 0.122(2) 0.0465(13) 0.3277(15) 0.037(6) Uiso 1 1 d .
C1A C -0.1040(3) -0.14341(18) 0.24449(19) 0.0640(7) Uani 1 1 d .
H1AA H -0.1238 -0.1489 0.1791 0.077 Uiso 1 1 calc R
C2A C -0.1891(3) -0.18489(18) 0.2853(2) 0.0667(8) Uani 1 1 d .
H2AA H -0.2657 -0.2180 0.2491 0.080 Uiso 1 1 calc R
C3A C -0.1605(3) -0.17727(16) 0.37965(19) 0.0590(7) Uani 1 1 d .
H3AA H -0.2169 -0.2053 0.4102 0.071 Uiso 1 1 calc R
C4A C -0.0492(3) -0.12851(15) 0.42964(18) 0.0506(6) Uani 1 1 d .
H4AA H -0.0278 -0.1225 0.4951 0.061 Uiso 1 1 calc R
C5A C 0.0315(2) -0.08823(14) 0.38340(15) 0.0412(5) Uani 1 1 d .
C6A C 0.1480(2) -0.03244(14) 0.43081(14) 0.0399(5) Uani 1 1 d .
C7A C 0.2498(2) -0.03041(14) 0.51886(15) 0.0431(6) Uani 1 1 d .
C8A C 0.3365(2) 0.03789(15) 0.52432(16) 0.0483(6) Uani 1 1 d .
H8AA H 0.4155 0.0542 0.5764 0.058 Uiso 1 1 calc R
C9A C 0.2854(2) 0.07618(15) 0.44045(15) 0.0447(6) Uani 1 1 d .
C10A C 0.2676(3) -0.08839(18) 0.59556(17) 0.0572(7) Uani 1 1 d .
C11A C 0.3273(3) 0.15369(17) 0.41037(18) 0.0590(7) Uani 1 1 d .
F1B F 0.3582(2) 0.15345(11) 0.09386(16) 0.0995(6) Uani 1 1 d .
F2B F 0.3186(2) 0.07459(13) -0.02271(14) 0.1037(7) Uani 1 1 d .
F3B F 0.52158(19) 0.07126(12) 0.08434(16) 0.1068(7) Uani 1 1 d .
F4B F 0.4654(2) -0.20545(13) 0.25404(19) 0.1307(9) Uani 1 1 d .
F5B F 0.3584(2) -0.16020(11) 0.34613(11) 0.0988(6) Uani 1 1 d .
F6B F 0.24184(18) -0.22169(9) 0.22472(11) 0.0751(5) Uani 1 1 d .
N1B N 0.0247(2) 0.08594(12) 0.19257(12) 0.0496(5) Uani 1 1 d .
N2B N 0.2030(2) -0.04848(12) 0.19617(12) 0.0421(5) Uani 1 1 d .
H2NB H 0.135(3) -0.0610(16) 0.2211(17) 0.062(8) Uiso 1 1 d .
C1B C -0.0895(3) 0.13497(16) 0.17441(18) 0.0592(7) Uani 1 1 d .
H1BA H -0.1314 0.1429 0.2222 0.071 Uiso 1 1 calc R
C2B C -0.1497(3) 0.17432(16) 0.09169(18) 0.0592(7) Uani 1 1 d .
H2BA H -0.2307 0.2084 0.0825 0.071 Uiso 1 1 calc R
C3B C -0.0899(3) 0.16317(16) 0.02218(17) 0.0579(7) Uani 1 1 d .
H3BA H -0.1283 0.1899 -0.0361 0.069 Uiso 1 1 calc R
C4B C 0.0265(3) 0.11279(15) 0.03830(15) 0.0521(6) Uani 1 1 d .
H4BA H 0.0686 0.1038 -0.0092 0.062 Uiso 1 1 calc R
C5B C 0.0822(2) 0.07511(14) 0.12389(14) 0.0417(5) Uani 1 1 d .
C6B C 0.2032(2) 0.01863(14) 0.14444(14) 0.0416(5) Uani 1 1 d .
C7B C 0.3282(3) 0.01625(15) 0.12110(17) 0.0512(6) Uani 1 1 d .
C8B C 0.4037(3) -0.05424(16) 0.15924(18) 0.0569(7) Uani 1 1 d .
H8BA H 0.4931 -0.0715 0.1541 0.068 Uiso 1 1 calc R
C9B C 0.3240(2) -0.09301(15) 0.20500(16) 0.0478(6) Uani 1 1 d .
C10B C 0.3806(3) 0.0784(2) 0.0700(2) 0.0745(9) Uani 1 1 d .
C11B C 0.3489(3) -0.16908(17) 0.25660(18) 0.0585(7) Uani 1 1 d .

loop_
_atom_site_aniso_label
_atom_site_aniso_U_11
_atom_site_aniso_U_22
_atom_site_aniso_U_33
_atom_site_aniso_U_23
_atom_site_aniso_U_13
_atom_site_aniso_U_12
F1A 0.0983(12) 0.1150(15) 0.0608(10) 0.0323(10) 0.0462(9) 0.0189(11)
F2A 0.0867(12) 0.0861(13) 0.0533(9) 0.0176(8) -0.0004(9) 0.0071(10)
F3A 0.1011(12) 0.0511(11) 0.0721(10) 0.0185(8) 0.0221(9) 0.0046(9)
F4A 0.1065(14) 0.0933(14) 0.0800(12) 0.0080(10) 0.0092(10) -0.0528(12)
F5A 0.1269(15) 0.0468(10) 0.0937(12) 0.0097(9) 0.0606(11) 0.0122(10)
F6A 0.0946(12) 0.0681(11) 0.0644(10) 0.0078(8) 0.0452(9) -0.0053(9)
N1A 0.0565(12) 0.0556(14) 0.0403(11) -0.0050(10) 0.0184(9) -0.0059(10)
N2A 0.0516(12) 0.0414(12) 0.0329(10) 0.0029(9) 0.0154(9) 0.0023(10)
C1A 0.0673(17) 0.074(2) 0.0520(15) -0.0157(14) 0.0213(14) -0.0139(16)
C2A 0.0658(17) 0.0655(19) 0.0794(19) -0.0262(16) 0.0379(15) -0.0205(15)
C3A 0.0645(16) 0.0479(16) 0.0791(19) -0.0084(14) 0.0431(15) -0.0082(13)
C4A 0.0631(15) 0.0435(15) 0.0558(14) -0.0007(12) 0.0338(13) -0.0001(13)
C5A 0.0499(13) 0.0354(13) 0.0430(12) 0.0006(10) 0.0213(11) 0.0049(11)
C6A 0.0485(13) 0.0391(14) 0.0370(12) 0.0024(10) 0.0204(10) 0.0062(11)
C7A 0.0509(13) 0.0431(15) 0.0373(12) 0.0026(10) 0.0171(10) 0.0063(11)
C8A 0.0513(13) 0.0522(16) 0.0421(13) -0.0034(12) 0.0159(11) 0.0008(12)
C9A 0.0510(14) 0.0445(15) 0.0417(13) -0.0018(11) 0.0192(11) -0.0008(12)
C10A 0.0651(17) 0.0596(19) 0.0450(14) 0.0083(13) 0.0153(13) 0.0069(14)
C11A 0.0706(17) 0.0554(18) 0.0539(16) 0.0012(14) 0.0243(14) -0.0069(15)
F1B 0.1217(15) 0.0507(11) 0.1576(18) 0.0166(11) 0.0889(14) -0.0014(10)
F2B 0.1328(17) 0.1136(17) 0.0894(14) 0.0369(12) 0.0700(13) 0.0171(13)
F3B 0.0846(12) 0.0964(15) 0.168(2) 0.0373(13) 0.0807(13) 0.0048(11)
F4B 0.0902(14) 0.0953(16) 0.228(3) 0.0811(17) 0.0806(16) 0.0487(12)
F5B 0.1525(17) 0.0738(12) 0.0490(10) 0.0095(9) 0.0030(10) -0.0110(11)
F6B 0.0969(12) 0.0523(10) 0.0698(10) 0.0032(8) 0.0181(9) -0.0142(9)
N1B 0.0607(12) 0.0517(13) 0.0421(11) 0.0074(9) 0.0246(10) 0.0097(11)
N2B 0.0482(11) 0.0418(12) 0.0383(10) 0.0001(9) 0.0169(9) -0.0005(10)
C1B 0.0689(17) 0.0593(18) 0.0599(16) 0.0121(14) 0.0351(14) 0.0177(14)
C2B 0.0606(16) 0.0581(18) 0.0582(16) 0.0099(14) 0.0182(13) 0.0136(13)
C3B 0.0718(17) 0.0532(17) 0.0424(14) 0.0069(12) 0.0097(12) 0.0035(14)
C4B 0.0699(17) 0.0505(16) 0.0375(13) 0.0013(11) 0.0198(12) 0.0045(13)
C5B 0.0525(13) 0.0401(14) 0.0346(11) -0.0031(10) 0.0171(10) -0.0042(11)
C6B 0.0520(13) 0.0398(14) 0.0349(12) -0.0016(10) 0.0168(10) -0.0014(11)
C7B 0.0614(15) 0.0444(15) 0.0555(14) 0.0041(12) 0.0298(12) 0.0014(12)
C8B 0.0539(14) 0.0557(18) 0.0683(17) 0.0002(14) 0.0295(13) 0.0007(13)
C9B 0.0521(14) 0.0402(14) 0.0513(14) -0.0011(12) 0.0170(12) 0.0013(12)
C10B 0.080(2) 0.066(2) 0.097(2) 0.0169(19) 0.0559(19) 0.0051(17)
C11B 0.0598(16) 0.0540(18) 0.0592(17) 0.0051(14) 0.0157(13) 0.0020(14)

loop_
_atom_type_symbol
_atom_type_description
_atom_type_scat_dispersion_real
_atom_type_scat_dispersion_imag
_atom_type_scat_source
C C 0.0033 0.0016 'International Tables Vol C Tables 4.2.6.8 and 6.1.1.4'
H H 0.0000 0.0000 'International Tables Vol C Tables 4.2.6.8 and 6.1.1.4'
N N 0.0061 0.0033 'International Tables Vol C Tables 4.2.6.8 and 6.1.1.4'
F F 0.0171 0.0103 'International Tables Vol C Tables 4.2.6.8 and 6.1.1.4'

loop_
_geom_angle_atom_site_label_1
_geom_angle_atom_site_label_2
_geom_angle_atom_site_label_3
_geom_angle
C1A N1A C5A 117.6(2)
C9A N2A C6A 109.40(19)
C9A N2A H2NA 125.4(14)
C6A N2A H2NA 125.2(14)
N1A C1A C2A 123.9(2)
N1A C1A H1AA 118.0
C2A C1A H1AA 118.0
C3A C2A C1A 118.2(3)
C3A C2A H2AA 120.9
C1A C2A H2AA 120.9
C2A C3A C4A 119.2(2)
C2A C3A H3AA 120.4
C4A C3A H3AA 120.4
C3A C4A C5A 119.2(2)
C3A C4A H4AA 120.4
C5A C4A H4AA 120.4
N1A C5A C4A 121.8(2)
N1A C5A C6A 115.47(19)
C4A C5A C6A 122.7(2)
N2A C6A C7A 106.8(2)
N2A C6A C5A 119.27(19)
C7A C6A C5A 133.9(2)
C6A C7A C8A 108.2(2)
C6A C7A C10A 127.4(2)
C8A C7A C10A 124.4(2)
C9A C8A C7A 106.7(2)
C9A C8A H8AA 126.7
C7A C8A H8AA 126.7
C8A C9A N2A 108.9(2)
C8A C9A C11A 129.9(2)
N2A C9A C11A 121.0(2)
F2A C10A F3A 107.0(2)
F2A C10A F1A 105.4(2)
F3A C10A F1A 105.6(2)
F2A C10A C7A 111.9(2)
F3A C10A C7A 113.7(2)
F1A C10A C7A 112.6(2)
F4A C11A F6A 107.4(2)
F4A C11A F5A 107.1(2)
F6A C11A F5A 104.9(2)
F4A C11A C9A 112.3(2)
F6A C11A C9A 112.7(2)
F5A C11A C9A 111.9(2)
C1B N1B C5B 117.0(2)
C6B N2B C9B 109.6(2)
C6B N2B H2NB 125.0(17)
C9B N2B H2NB 125.3(17)
N1B C1B C2B 124.4(2)
N1B C1B H1BA 117.8
C2B C1B H1BA 117.8
C1B C2B C3B 118.2(2)
C1B C2B H2BA 120.9
C3B C2B H2BA 120.9
C4B C3B C2B 118.9(2)
C4B C3B H3BA 120.6
C2B C3B H3BA 120.6
C3B C4B C5B 119.8(2)
C3B C4B H4BA 120.1
C5B C4B H4BA 120.1
N1B C5B C4B 121.7(2)
N1B C5B C6B 115.77(19)
C4B C5B C6B 122.5(2)
N2B C6B C7B 106.8(2)
N2B C6B C5B 119.57(19)
C7B C6B C5B 133.6(2)
C6B C7B C8B 108.3(2)
C6B C7B C10B 127.0(2)
C8B C7B C10B 124.7(2)
C9B C8B C7B 106.7(2)
C9B C8B H8BA 126.6
C7B C8B H8BA 126.6
C8B C9B N2B 108.5(2)
C8B C9B C11B 130.9(2)
N2B C9B C11B 120.6(2)
F1B C10B F3B 106.9(3)
F1B C10B F2B 105.5(3)
F3B C10B F2B 105.2(2)
F1B C10B C7B 113.2(2)
F3B C10B C7B 111.8(3)
F2B C10B C7B 113.5(3)
F4B C11B F6B 106.4(2)
F4B C11B F5B 107.8(2)
F6B C11B F5B 103.2(2)
F4B C11B C9B 112.4(2)
F6B C11B C9B 113.3(2)
F5B C11B C9B 113.0(2)

loop_
_geom_bond_atom_site_label_1
_geom_bond_atom_site_label_2
_geom_bond_distance
F1A C10A 1.351(3)
F2A C10A 1.331(3)
F3A C10A 1.334(3)
F4A C11A 1.319(3)
F5A C11A 1.345(3)
F6A C11A 1.339(3)
N1A C1A 1.331(3)
N1A C5A 1.343(3)
N2A C9A 1.365(3)
N2A C6A 1.366(3)
N2A H2NA 0.86(2)
C1A C2A 1.375(4)
C1A H1AA 0.9500
C2A C3A 1.370(4)
C2A H2AA 0.9500
C3A C4A 1.375(3)
C3A H3AA 0.9500
C4A C5A 1.387(3)
C4A H4AA 0.9500
C5A C6A 1.468(3)
C6A C7A 1.385(3)
C7A C8A 1.405(3)
C7A C10A 1.475(3)
C8A C9A 1.363(3)
C8A H8AA 0.9500
C9A C11A 1.468(3)
F1B C10B 1.336(4)
F2B C10B 1.340(4)
F3B C10B 1.336(3)
F4B C11B 1.306(3)
F5B C11B 1.337(3)
F6B C11B 1.332(3)
N1B C1B 1.341(3)
N1B C5B 1.346(3)
N2B C6B 1.362(3)
N2B C9B 1.369(3)
N2B H2NB 0.89(3)
C1B C2B 1.367(3)
C1B H1BA 0.9500
C2B C3B 1.373(4)
C2B H2BA 0.9500
C3B C4B 1.373(3)
C3B H3BA 0.9500
C4B C5B 1.383(3)
C4B H4BA 0.9500
C5B C6B 1.467(3)
C6B C7B 1.383(3)
C7B C8B 1.407(3)
C7B C10B 1.478(4)
C8B C9B 1.363(3)
C8B H8BA 0.9500
C9B C11B 1.464(4)

loop_
_geom_hbond_atom_site_label_D
_geom_hbond_atom_site_label_H
_geom_hbond_atom_site_label_A
_geom_hbond_distance_DH
_geom_hbond_distance_HA
_geom_hbond_distance_DA
_geom_hbond_angle_DHA
N2A H2NA N1B 0.86(2) 2.07(2) 2.923(3) 172.7(19)
N2B H2NB N1A 0.89(3) 1.99(3) 2.879(3) 172(2)

loop_
_geom_torsion_atom_site_label_1
_geom_torsion_atom_site_label_2
_geom_torsion_atom_site_label_3
_geom_torsion_atom_site_label_4
_geom_torsion
C5A N1A C1A C2A -0.3(4)
N1A C1A C2A C3A -0.2(4)
C1A C2A C3A C4A 0.3(4)
C2A C3A C4A C5A 0.0(4)
C1A N1A C5A C4A 0.6(3)
C1A N1A C5A C6A -177.3(2)
C3A C4A C5A N1A -0.5(4)
C3A C4A C5A C6A 177.3(2)
C9A N2A C6A C7A -0.2(2)
C9A N2A C6A C5A -179.38(18)
N1A C5A C6A N2A 32.1(3)
C4A C5A C6A N2A -145.8(2)
N1A C5A C6A C7A -146.9(2)
C4A C5A C6A C7A 35.2(4)
N2A C6A C7A C8A -0.2(2)
C5A C6A C7A C8A 178.8(2)
N2A C6A C7A C10A 179.6(2)
C5A C6A C7A C10A -1.3(4)
C6A C7A C8A C9A 0.6(3)
C10A C7A C8A C9A -179.3(2)
C7A C8A C9A N2A -0.7(3)
C7A C8A C9A C11A 174.3(2)
C6A N2A C9A C8A 0.5(3)
C6A N2A C9A C11A -174.9(2)
C6A C7A C10A F2A 167.9(2)
C8A C7A C10A F2A -12.3(3)
C6A C7A C10A F3A 46.5(3)
C8A C7A C10A F3A -133.6(2)
C6A C7A C10A F1A -73.6(3)
C8A C7A C10A F1A 106.3(3)
C8A C9A C11A F4A 14.4(4)
N2A C9A C11A F4A -171.2(2)
C8A C9A C11A F6A 135.9(3)
N2A C9A C11A F6A -49.7(3)
C8A C9A C11A F5A -106.1(3)
N2A C9A C11A F5A 68.3(3)
C5B N1B C1B C2B -0.3(4)
N1B C1B C2B C3B 0.0(4)
C1B C2B C3B C4B 0.5(4)
C2B C3B C4B C5B -0.7(4)
C1B N1B C5B C4B 0.1(4)
C1B N1B C5B C6B -177.6(2)
C3B C4B C5B N1B 0.5(4)
C3B C4B C5B C6B 178.0(2)
C9B N2B C6B C7B -0.5(3)
C9B N2B C6B C5B 178.78(19)
N1B C5B C6B N2B 36.7(3)
C4B C5B C6B N2B -141.0(2)
N1B C5B C6B C7B -144.3(3)
C4B C5B C6B C7B 38.1(4)
N2B C6B C7B C8B 0.4(3)
C5B C6B C7B C8B -178.7(2)
N2B C6B C7B C10B -176.1(3)
C5B C6B C7B C10B 4.7(5)
C6B C7B C8B C9B -0.2(3)
C10B C7B C8B C9B 176.5(3)
C7B C8B C9B N2B -0.1(3)
C7B C8B C9B C11B 179.4(3)
C6B N2B C9B C8B 0.4(3)
C6B N2B C9B C11B -179.1(2)
C6B C7B C10B F1B 39.0(4)
C8B C7B C10B F1B -137.0(3)
C6B C7B C10B F3B 159.9(3)
C8B C7B C10B F3B -16.1(4)
C6B C7B C10B F2B -81.2(4)
C8B C7B C10B F2B 102.7(3)
C8B C9B C11B F4B -2.7(4)
N2B C9B C11B F4B 176.8(2)
C8B C9B C11B F6B -123.4(3)
N2B C9B C11B F6B 56.1(3)
C8B C9B C11B F5B 119.6(3)
N2B C9B C11B F5B -61.0(3)
